data_7204432
loop_
_publ_author_name
'Timothy J. Donohoe'
'Andrew A. Calabrese'
'Jean-Baptiste Guillermin'
'Daryl Walter'

_publ_section_title
;
 Partial reduction of 3-heteroatom substituted 2-furoic acids: the role
 of an ortho group in viability and stereoselectivity
;
_journal_issue 15
_journal_name_full 'J. Chem. Soc., Perkin Trans. 1'
_journal_page_first 1748
_journal_page_last 1756
_journal_paper_doi 10.1039/b203437a
_journal_year 2002
_chemical_formula_sum 'C14 H25 N O3 Si'
_chemical_formula_weight 283.44
_chemical_name_systematic
;
?
;
_space_group_IT_number 19
_symmetry_cell_setting orthorhombic
_symmetry_space_group_name_Hall 'P 2ac 2ab'
_symmetry_space_group_name_H-M 'P 21 21 21'
_atom_sites_solution_hydrogens difmap
_atom_sites_solution_primary direct
_atom_sites_solution_secondary difmap
_audit_creation_method SHELXL-97
_cell_angle_alpha 90.00
_cell_angle_beta 90.00
_cell_angle_gamma 90.00
_cell_formula_units_Z 4
_cell_length_a 9.1439(11)
_cell_length_b 11.6771(15)
_cell_length_c 15.438(2)
_cell_measurement_reflns_used 969
_cell_measurement_temperature 123(1)
_cell_measurement_theta_max 28.945
_cell_measurement_theta_min 2.187
_cell_volume 1648.4(4)
_computing_cell_refinement 'SMART V5.06/SAINT V6.02a (Bruker AXS, 1999)'
_computing_data_collection 'SMART V5.06 (Bruker AXS, 1999)'
_computing_data_reduction 'SAINT V6.02a (Bruker AXS, 1999)'
_computing_molecular_graphics 'SHELXTL V5.10 (Sheldrick, 1997)'
_computing_publication_material 'SHELXTL V5.10 (Sheldrick, 1997)'
_computing_structure_refinement 'SHELXTL V5.10 (Sheldrick, 1997)'
_computing_structure_solution 'SHELXTL V5.10 (Sheldrick, 1997)'
_diffrn_ambient_temperature 123(1)
_diffrn_detector_area_resol_mean 8.192
_diffrn_measured_fraction_theta_max 0.939
_diffrn_measurement_device_type 'Bruker AXS 1K CCD area detector'
_diffrn_measurement_method 'narrow frame \w scans'
_diffrn_radiation_monochromator graphite
_diffrn_radiation_source 'fine-focus sealed tube'
_diffrn_radiation_type MoK\a
_diffrn_radiation_wavelength 0.71073
_diffrn_reflns_av_R_equivalents 0.0149
_diffrn_reflns_av_sigmaI/netI 0.0127
_diffrn_reflns_limit_h_max 12
_diffrn_reflns_limit_h_min -12
_diffrn_reflns_limit_k_max 15
_diffrn_reflns_limit_k_min -16
_diffrn_reflns_limit_l_max 20
_diffrn_reflns_limit_l_min -20
_diffrn_reflns_number 15940
_diffrn_reflns_theta_max 29.45
_diffrn_reflns_theta_min 2.19
_diffrn_standards_decay_% 0
_diffrn_standards_number 'see text'
_exptl_absorpt_coefficient_mu 0.146
_exptl_absorpt_correction_type none
_exptl_crystal_colour Colourless
_exptl_crystal_density_diffrn 1.142
_exptl_crystal_density_meas ?
_exptl_crystal_density_method .
_exptl_crystal_description Prism
_exptl_crystal_F_000 616
_exptl_crystal_size_max 0.40
_exptl_crystal_size_mid 0.37
_exptl_crystal_size_min 0.20
_refine_diff_density_max 0.303
_refine_diff_density_min -0.152
_refine_diff_density_rms 0.040
_refine_ls_abs_structure_details 'Flack H D (1983), Acta Cryst. A39, 876-881'
_refine_ls_abs_structure_Flack 0.03(9)
_refine_ls_extinction_coef none
_refine_ls_extinction_method none
_refine_ls_goodness_of_fit_ref 1.002
_refine_ls_hydrogen_treatment refall
_refine_ls_matrix_type full
_refine_ls_number_parameters 273
_refine_ls_number_reflns 4186
_refine_ls_number_restraints 0
_refine_ls_restrained_S_all 1.002
_refine_ls_R_factor_all 0.0365
_refine_ls_R_factor_gt 0.0335
_refine_ls_shift/su_max 0.001
_refine_ls_shift/su_mean 0.000
_refine_ls_structure_factor_coef Fsqd
_refine_ls_weighting_details
;
calc w=1/[\s^2^(Fo^2^)+(0.0755P)^2^+0.0750P] 
where P=(Fo^2^+2Fc^2^)/3
;
_refine_ls_weighting_scheme calc
_refine_ls_wR_factor_gt 0.0931
_refine_ls_wR_factor_ref 0.0952
_reflns_number_gt 3901
_reflns_number_total 4186
_reflns_threshold_expression >2sigma(I)
_cod_data_source_file b203437a.txt
_cod_data_source_block 0572s
_cod_depositor_comments
;
The following automatic conversions were performed:
'_symmetry_cell_setting' value 'Orthorhombic' changed to 'orthorhombic'
according to '/home/saulius/struct/CIF-dictionaries/cif_core.dic'
dictionary named 'cif_core.dic' version 2.4.1 from 2010-06-29.

Automatic conversion script
Id: cif_fix_enum 1527 2010-12-29 10:47:43Z saulius 
;
_cod_original_sg_symbol_H-M P2(1)2(1)2(1)
_cod_original_formula_sum 'C14 H25 N1 O3 Si1'
_cod_database_code 7204432

loop_
_symmetry_equiv_pos_as_xyz
'x, y, z'
'-x+1/2, -y, z+1/2'
'-x, y+1/2, -z+1/2'
'x+1/2, -y+1/2, -z'

loop_
_atom_site_label
_atom_site_type_symbol
_atom_site_fract_x
_atom_site_fract_y
_atom_site_fract_z
_atom_site_U_iso_or_equiv
_atom_site_adp_type
_atom_site_occupancy
_atom_site_symmetry_multiplicity
_atom_site_calc_flag
_atom_site_refinement_flags
_atom_site_disorder_assembly
_atom_site_disorder_group
Si1 Si 0.67168(4) 0.85102(3) 0.82792(2) 0.03030(10) Uani 1 1 d . . .
O1 O 0.99946(11) 1.05685(9) 0.71984(6) 0.0361(2) Uani 1 1 d . . .
O2 O 0.76685(12) 1.16067(11) 0.87993(8) 0.0477(3) Uani 1 1 d . . .
O3 O 0.98599(15) 1.28375(14) 1.08841(9) 0.0567(4) Uani 1 1 d . . .
H3C H 1.063(4) 1.293(3) 1.112(2) 0.082(9) Uiso 1 1 d . . .
N1 N 0.98376(12) 1.07842(9) 0.90478(7) 0.0286(2) Uani 1 1 d . . .
C1 C 0.74898(19) 1.11772(13) 0.70781(10) 0.0397(3) Uani 1 1 d . . .
H1A H 0.781(3) 1.204(2) 0.7012(15) 0.056(6) Uiso 1 1 d . . .
H1B H 0.656(3) 1.1128(18) 0.7292(14) 0.051(5) Uiso 1 1 d . . .
H1C H 0.747(2) 1.0876(17) 0.6500(13) 0.041(5) Uiso 1 1 d . . .
C2 C 0.85952(13) 1.05003(11) 0.76183(8) 0.0286(2) Uani 1 1 d . . .
C3 C 1.0325(2) 0.94864(15) 0.68065(12) 0.0482(4) Uani 1 1 d . . .
H3A H 1.030(3) 0.9516(19) 0.6181(17) 0.061(6) Uiso 1 1 d . . .
H3B H 1.136(3) 0.9271(18) 0.7008(14) 0.051(5) Uiso 1 1 d . . .
C4 C 0.92131(18) 0.86822(13) 0.71774(11) 0.0406(3) Uani 1 1 d . . .
H4A H 0.921(3) 0.7907(19) 0.7088(15) 0.054(6) Uiso 1 1 d . . .
C5 C 0.82266(15) 0.92251(10) 0.76588(8) 0.0291(2) Uani 1 1 d . . .
C6 C 0.7082(3) 0.8656(2) 0.94625(11) 0.0625(6) Uani 1 1 d . . .
H6A H 0.683(3) 0.955(2) 0.9684(17) 0.069(7) Uiso 1 1 d . . .
H6B H 0.794(3) 0.840(2) 0.9571(16) 0.056(7) Uiso 1 1 d . . .
H6C H 0.642(4) 0.823(2) 0.974(2) 0.084(9) Uiso 1 1 d . . .
C7 C 0.48984(18) 0.91490(14) 0.80303(13) 0.0464(4) Uani 1 1 d . . .
H7A H 0.488(3) 0.986(2) 0.8250(17) 0.064(6) Uiso 1 1 d . . .
H7B H 0.420(3) 0.869(2) 0.8324(18) 0.081(8) Uiso 1 1 d . . .
H7C H 0.471(3) 0.912(2) 0.745(2) 0.072(7) Uiso 1 1 d . . .
C8 C 0.67219(18) 0.69793(12) 0.79542(12) 0.0417(3) Uani 1 1 d . . .
H8A H 0.591(2) 0.6582(19) 0.8326(14) 0.052(6) Uiso 1 1 d . . .
H8B H 0.758(3) 0.6577(19) 0.8056(15) 0.052(5) Uiso 1 1 d . . .
H8C H 0.653(3) 0.6997(18) 0.7278(14) 0.051(5) Uiso 1 1 d . . .
C9 C 0.86911(13) 1.10103(11) 0.85338(8) 0.0286(2) Uani 1 1 d . . .
C10 C 1.10993(17) 1.00179(14) 0.88781(11) 0.0406(3) Uani 1 1 d . . .
H10A H 1.072(3) 0.926(2) 0.8781(15) 0.056(6) Uiso 1 1 d . . .
H10B H 1.167(3) 1.024(2) 0.8379(16) 0.062(6) Uiso 1 1 d . . .
C11 C 1.1950(2) 1.0066(3) 0.97032(15) 0.0726(7) Uani 1 1 d . . .
H11A H 1.256(3) 0.941(3) 0.9814(19) 0.076(8) Uiso 1 1 d . . .
H11B H 1.271(4) 1.088(3) 0.964(2) 0.087(9) Uiso 1 1 d . . .
C12 C 1.0934(3) 1.0429(3) 1.03959(13) 0.0723(7) Uani 1 1 d . . .
H12A H 1.038(4) 0.957(3) 1.059(2) 0.109(12) Uiso 1 1 d . . .
H12B H 1.134(4) 1.069(3) 1.0934(19) 0.086(9) Uiso 1 1 d . . .
C13 C 0.97964(16) 1.11737(12) 0.99623(8) 0.0342(3) Uani 1 1 d . . .
H13A H 0.893(2) 1.0985(17) 1.0221(13) 0.040(5) Uiso 1 1 d . . .
C14 C 1.00909(19) 1.24561(15) 1.00208(10) 0.0419(3) Uani 1 1 d . . .
H14A H 0.942(3) 1.2897(18) 0.9609(14) 0.048(5) Uiso 1 1 d . . .
H14B H 1.104(3) 1.2648(19) 0.9829(15) 0.053(6) Uiso 1 1 d . . .

loop_
_atom_site_aniso_label
_atom_site_aniso_U_11
_atom_site_aniso_U_22
_atom_site_aniso_U_33
_atom_site_aniso_U_23
_atom_site_aniso_U_13
_atom_site_aniso_U_12
Si1 0.03068(17) 0.03155(16) 0.02866(16) -0.00211(13) 0.00251(13) -0.00611(13)
O1 0.0361(5) 0.0367(5) 0.0355(5) -0.0045(4) 0.0112(4) -0.0073(4)
O2 0.0318(5) 0.0647(7) 0.0467(6) -0.0240(6) -0.0061(4) 0.0132(5)
O3 0.0385(6) 0.0891(10) 0.0424(6) -0.0311(6) 0.0036(5) -0.0146(6)
N1 0.0286(5) 0.0303(5) 0.0269(5) -0.0001(4) 0.0015(4) 0.0025(4)
C1 0.0439(8) 0.0399(7) 0.0353(7) 0.0049(6) -0.0070(6) -0.0010(6)
C2 0.0284(6) 0.0296(5) 0.0277(5) -0.0024(4) 0.0026(4) -0.0029(4)
C3 0.0512(9) 0.0444(8) 0.0491(9) -0.0146(7) 0.0250(7) -0.0081(6)
C4 0.0443(7) 0.0358(7) 0.0417(8) -0.0116(6) 0.0135(6) -0.0039(5)
C5 0.0323(6) 0.0282(5) 0.0267(5) -0.0035(4) 0.0024(5) -0.0035(5)
C6 0.0706(13) 0.0872(16) 0.0296(7) 0.0021(9) 0.0027(8) -0.0371(12)
C7 0.0361(7) 0.0369(7) 0.0661(11) -0.0020(7) 0.0098(7) 0.0035(6)
C8 0.0360(7) 0.0287(6) 0.0606(9) 0.0014(6) -0.0018(7) -0.0016(6)
C9 0.0257(5) 0.0293(5) 0.0307(6) -0.0047(5) 0.0008(4) -0.0029(4)
C10 0.0351(7) 0.0431(8) 0.0435(8) 0.0039(6) 0.0018(6) 0.0145(6)
C11 0.0523(11) 0.1122(19) 0.0532(11) -0.0042(11) -0.0147(9) 0.0376(12)
C12 0.0818(15) 0.0993(18) 0.0359(9) 0.0129(10) -0.0125(9) 0.0390(14)
C13 0.0336(6) 0.0444(7) 0.0246(6) 0.0010(5) 0.0002(5) -0.0019(5)
C14 0.0445(8) 0.0495(8) 0.0319(7) -0.0102(6) -0.0002(6) -0.0129(6)

loop_
_atom_type_symbol
_atom_type_description
_atom_type_scat_dispersion_real
_atom_type_scat_dispersion_imag
_atom_type_scat_source
C C 0.0033 0.0016 'International Tables Vol C Tables 4.2.6.8 and 6.1.1.4'
H H 0.0000 0.0000 'International Tables Vol C Tables 4.2.6.8 and 6.1.1.4'
N N 0.0061 0.0033 'International Tables Vol C Tables 4.2.6.8 and 6.1.1.4'
O O 0.0106 0.0060 'International Tables Vol C Tables 4.2.6.8 and 6.1.1.4'
Si Si 0.0817 0.0704 'International Tables Vol C Tables 4.2.6.8 and 6.1.1.4'

loop_
_geom_angle_atom_site_label_1
_geom_angle_atom_site_label_2
_geom_angle_atom_site_label_3
_geom_angle
_geom_angle_site_symmetry_1
_geom_angle_site_symmetry_3
_geom_angle_publ_flag
C8 Si1 C7 109.40(8) . . ?
C8 Si1 C6 110.63(10) . . ?
C7 Si1 C6 109.00(11) . . ?
C8 Si1 C5 106.77(7) . . ?
C7 Si1 C5 111.92(7) . . ?
C6 Si1 C5 109.12(8) . . ?
C3 O1 C2 109.21(10) . . ?
C9 N1 C10 128.48(11) . . ?
C9 N1 C13 118.87(11) . . ?
C10 N1 C13 111.88(11) . . ?
O1 C2 C5 105.60(10) . . ?
O1 C2 C1 108.28(11) . . ?
C5 C2 C1 112.33(11) . . ?
O1 C2 C9 110.05(10) . . ?
C5 C2 C9 110.66(10) . . ?
C1 C2 C9 109.81(11) . . ?
O1 C3 C4 104.39(11) . . ?
C5 C4 C3 112.04(13) . . ?
C4 C5 Si1 124.92(10) . . ?
C2 C5 Si1 128.08(9) . . ?
O2 C9 N1 120.40(12) . . ?
O2 C9 C2 118.72(12) . . ?
N1 C9 C2 120.84(11) . . ?
N1 C10 C11 103.38(14) . . ?
C12 C11 C10 107.51(17) . . ?
C11 C12 C13 106.05(15) . . ?
N1 C13 C12 103.14(13) . . ?
N1 C13 C14 110.67(11) . . ?
C12 C13 C14 114.68(17) . . ?
O3 C14 C13 109.71(14) . . ?
C14 O3 H3C 109(2) . . ?
C2 C1 H1A 111.3(13) . . ?
C2 C1 H1B 112.7(14) . . ?
H1A C1 H1B 110.7(18) . . ?
C2 C1 H1C 109.2(12) . . ?
H1A C1 H1C 105.4(17) . . ?
H1B C1 H1C 107.2(19) . . ?
O1 C3 H3A 112.6(14) . . ?
C4 C3 H3A 112.9(15) . . ?
O1 C3 H3B 106.4(12) . . ?
C4 C3 H3B 110.9(12) . . ?
H3A C3 H3B 109(2) . . ?
C5 C4 H4A 123.4(14) . . ?
C3 C4 H4A 124.5(14) . . ?
C4 C5 C2 106.99(11) . . ?
Si1 C6 H6A 110.2(14) . . ?
Si1 C6 H6B 108.9(16) . . ?
H6A C6 H6B 117(2) . . ?
Si1 C6 H6C 107(2) . . ?
H6A C6 H6C 104(2) . . ?
H6B C6 H6C 109(3) . . ?
Si1 C7 H7A 107.9(16) . . ?
Si1 C7 H7B 106.1(17) . . ?
H7A C7 H7B 109(2) . . ?
Si1 C7 H7C 110.8(18) . . ?
H7A C7 H7C 114(2) . . ?
H7B C7 H7C 108(3) . . ?
Si1 C8 H8A 106.1(12) . . ?
Si1 C8 H8B 116.3(14) . . ?
H8A C8 H8B 106.5(18) . . ?
Si1 C8 H8C 104.3(11) . . ?
H8A C8 H8C 115.6(17) . . ?
H8B C8 H8C 108.4(19) . . ?
N1 C10 H10A 107.7(14) . . ?
C11 C10 H10A 110.8(14) . . ?
N1 C10 H10B 113.8(14) . . ?
C11 C10 H10B 112.8(15) . . ?
H10A C10 H10B 108.2(19) . . ?
C12 C11 H11A 117.5(18) . . ?
C10 C11 H11A 114.9(17) . . ?
C12 C11 H11B 101.4(15) . . ?
C10 C11 H11B 105.6(16) . . ?
H11A C11 H11B 108(2) . . ?
C11 C12 H12A 102.3(19) . . ?
C13 C12 H12A 108.2(19) . . ?
C11 C12 H12B 118.1(19) . . ?
C13 C12 H12B 117.9(19) . . ?
H12A C12 H12B 103(3) . . ?
N1 C13 H13A 111.3(12) . . ?
C12 C13 H13A 105.4(13) . . ?
C14 C13 H13A 111.3(12) . . ?
O3 C14 H14A 109.6(12) . . ?
C13 C14 H14A 110.6(12) . . ?
O3 C14 H14B 111.0(15) . . ?
C13 C14 H14B 112.2(14) . . ?
H14A C14 H14B 103.6(19) . . ?

loop_
_geom_bond_atom_site_label_1
_geom_bond_atom_site_label_2
_geom_bond_distance
_geom_bond_site_symmetry_2
_geom_bond_publ_flag
Si1 C8 1.8567(15) . ?
Si1 C7 1.8625(17) . ?
Si1 C6 1.8648(18) . ?
Si1 C5 1.8763(14) . ?
O1 C3 1.4331(18) . ?
O1 C2 1.4367(15) . ?
O2 C9 1.2358(17) . ?
O3 C14 1.4210(18) . ?
N1 C9 1.3411(17) . ?
N1 C10 1.4833(17) . ?
N1 C13 1.4839(16) . ?
C1 C2 1.530(2) . ?
C2 C5 1.5280(17) . ?
C2 C9 1.5362(17) . ?
C3 C4 1.498(2) . ?
C4 C5 1.3296(19) . ?
C10 C11 1.493(3) . ?
C11 C12 1.478(3) . ?
C12 C13 1.512(2) . ?
C13 C14 1.524(2) . ?
O3 H3C 0.80(3) . ?
C1 H1A 1.06(2) . ?
C1 H1B 0.92(2) . ?
C1 H1C 0.96(2) . ?
C3 H3A 0.97(3) . ?
C3 H3B 1.03(2) . ?
C4 H4A 0.92(2) . ?
C6 H6A 1.12(3) . ?
C6 H6B 0.86(3) . ?
C6 H6C 0.89(3) . ?
C7 H7A 0.90(3) . ?
C7 H7B 0.95(3) . ?
C7 H7C 0.92(3) . ?
C8 H8A 1.05(2) . ?
C8 H8B 0.93(2) . ?
C8 H8C 1.06(2) . ?
C10 H10A 0.96(2) . ?
C10 H10B 0.97(3) . ?
C11 H11A 0.96(3) . ?
C11 H11B 1.18(3) . ?
C12 H12A 1.16(4) . ?
C12 H12B 0.96(3) . ?
C13 H13A 0.92(2) . ?
C14 H14A 1.02(2) . ?
C14 H14B 0.94(2) . ?

loop_
_geom_hbond_atom_site_label_D
_geom_hbond_atom_site_label_H
_geom_hbond_atom_site_label_A
_geom_hbond_distance_DH
_geom_hbond_distance_HA
_geom_hbond_distance_DA
_geom_hbond_angle_DHA
_geom_hbond_site_symmetry_A
O3 H3C O2 0.80(3) 1.94(3) 2.6936(17) 156(3) 4_577

loop_
_geom_torsion_atom_site_label_1
_geom_torsion_atom_site_label_2
_geom_torsion_atom_site_label_3
_geom_torsion_atom_site_label_4
_geom_torsion
_geom_torsion_site_symmetry_1
_geom_torsion_site_symmetry_2
_geom_torsion_site_symmetry_3
_geom_torsion_site_symmetry_4
_geom_torsion_publ_flag
C3 O1 C2 C5 13.58(15) . . . . ?
C3 O1 C2 C1 -106.93(14) . . . . ?
C3 O1 C2 C9 133.04(13) . . . . ?
C2 O1 C3 C4 -12.32(18) . . . . ?
O1 C3 C4 C5 6.3(2) . . . . ?
C3 C4 C5 C2 1.94(19) . . . . ?
C3 C4 C5 Si1 -176.71(12) . . . . ?
O1 C2 C5 C4 -9.46(15) . . . . ?
C1 C2 C5 C4 108.36(15) . . . . ?
C9 C2 C5 C4 -128.52(13) . . . . ?
O1 C2 C5 Si1 169.13(9) . . . . ?
C1 C2 C5 Si1 -73.05(15) . . . . ?
C9 C2 C5 Si1 50.07(16) . . . . ?
C8 Si1 C5 C4 -8.25(16) . . . . ?
C7 Si1 C5 C4 -127.93(14) . . . . ?
C6 Si1 C5 C4 111.35(17) . . . . ?
C8 Si1 C5 C2 173.40(12) . . . . ?
C7 Si1 C5 C2 53.72(14) . . . . ?
C6 Si1 C5 C2 -67.00(16) . . . . ?
C10 N1 C9 O2 174.48(14) . . . . ?
C13 N1 C9 O2 5.37(19) . . . . ?
C10 N1 C9 C2 -3.3(2) . . . . ?
C13 N1 C9 C2 -172.40(11) . . . . ?
O1 C2 C9 O2 139.62(13) . . . . ?
C5 C2 C9 O2 -104.04(15) . . . . ?
C1 C2 C9 O2 20.53(17) . . . . ?
O1 C2 C9 N1 -42.57(16) . . . . ?
C5 C2 C9 N1 73.77(15) . . . . ?
C1 C2 C9 N1 -161.66(12) . . . . ?
C9 N1 C10 C11 -176.61(17) . . . . ?
C13 N1 C10 C11 -6.9(2) . . . . ?
N1 C10 C11 C12 22.3(3) . . . . ?
C10 C11 C12 C13 -29.6(3) . . . . ?
C9 N1 C13 C12 160.35(17) . . . . ?
C10 N1 C13 C12 -10.48(19) . . . . ?
C9 N1 C13 C14 -76.53(16) . . . . ?
C10 N1 C13 C14 112.64(14) . . . . ?
C11 C12 C13 N1 24.0(3) . . . . ?
C11 C12 C13 C14 -96.4(2) . . . . ?
N1 C13 C14 O3 172.48(12) . . . . ?
C12 C13 C14 O3 -71.36(19) . . . . ?

loop_
_cod_related_entry_id
_cod_related_entry_database
_cod_related_entry_code
1 ChemSpider 9197595
